data_4347392
loop_
_publ_author_name
'Yang, Peng'
'Lin, Zhengguo'
'Bassil, Bassem S.'
'Alfaro-Espinoza, Gabriela'
'Ullrich, Matthias S.'
'Li, Ming-Xing'
'Silvestru, Cristian'
'Kortz, Ulrich'

_publ_section_title
;
 Tetra-Antimony(III)-Bridged 18-Tungsto-2-Arsenates(V),
 [(LSb(III))4(A-\a-As(V)W9O34)2](10-) (L = Ph, OH): Turning Bioactivity On
 and Off by Ligand Substitution.
;
_journal_issue 8
_journal_name_full 'Inorganic chemistry'
_journal_page_first 3718
_journal_page_last 3720
_journal_paper_doi 10.1021/acs.inorgchem.6b00107
_journal_volume 55
_journal_year 2016
_chemical_formula_sum 'C24 H92 As2 Cs6.5 Na3.5 O104 Sb4 W18'
_chemical_formula_weight 6935.49
_space_group_crystal_system monoclinic
_space_group_IT_number 15
_space_group_name_Hall '-C 2yc'
_space_group_name_H-M_alt 'C 1 2/c 1'
_atom_sites_solution_hydrogens geom
_audit_creation_method SHELXL-2013
_cell_angle_alpha 90
_cell_angle_beta 109.270(4)
_cell_angle_gamma 90
_cell_formula_units_Z 4
_cell_length_a 18.5072(12)
_cell_length_b 24.7240(16)
_cell_length_c 26.1020(19)
_cell_measurement_reflns_used 9860
_cell_measurement_temperature 100(2)
_cell_measurement_theta_max 30.46
_cell_measurement_theta_min 2.46
_cell_volume 11274.4(13)
_computing_cell_refinement 'Bruker SAINT'
_computing_data_collection 'Bruker APEX2'
_computing_data_reduction 'Bruker SAINT'
_computing_molecular_graphics 'Bruker SHELXTL'
_computing_publication_material 'Bruker SHELXTL'
_computing_structure_refinement 'SHELXL-2013 (Sheldrick, 2013)'
_computing_structure_solution 'SHELXS-97 (Sheldrick, 2008)'
_diffrn_ambient_temperature 100(2)
_diffrn_measured_fraction_theta_full 0.997
_diffrn_measured_fraction_theta_max 0.998
_diffrn_measurement_device_type 'Bruker APEX-II CCD'
_diffrn_measurement_method '\f and \w scans'
_diffrn_radiation_type MoK\a
_diffrn_radiation_wavelength 0.71073
_diffrn_reflns_av_R_equivalents 0.0807
_diffrn_reflns_av_unetI/netI 0.0361
_diffrn_reflns_Laue_measured_fraction_full 0.997
_diffrn_reflns_Laue_measured_fraction_max 0.998
_diffrn_reflns_limit_h_max 26
_diffrn_reflns_limit_h_min -24
_diffrn_reflns_limit_k_max 33
_diffrn_reflns_limit_k_min -35
_diffrn_reflns_limit_l_max 37
_diffrn_reflns_limit_l_min -37
_diffrn_reflns_number 224182
_diffrn_reflns_point_group_measured_fraction_full 0.997
_diffrn_reflns_point_group_measured_fraction_max 0.998
_diffrn_reflns_theta_full 25.242
_diffrn_reflns_theta_max 30.508
_diffrn_reflns_theta_min 3.398
_exptl_absorpt_coefficient_mu 22.004
_exptl_absorpt_correction_T_max 0.810
_exptl_absorpt_correction_T_min 0.186
_exptl_absorpt_correction_type multi-scan
_exptl_absorpt_process_details SADABS
_exptl_crystal_colour yellow
_exptl_crystal_density_diffrn 4.086
_exptl_crystal_description block
_exptl_crystal_F_000 12264
_exptl_crystal_size_max 0.115
_exptl_crystal_size_mid 0.058
_exptl_crystal_size_min 0.010
_exptl_transmission_factor_max 0.810
_exptl_transmission_factor_min 0.186
_refine_diff_density_max 4.733
_refine_diff_density_min -4.056
_refine_diff_density_rms 0.350
_refine_ls_extinction_method none
_refine_ls_goodness_of_fit_ref 1.001
_refine_ls_hydrogen_treatment constr
_refine_ls_matrix_type full
_refine_ls_number_parameters 419
_refine_ls_number_reflns 17192
_refine_ls_number_restraints 0
_refine_ls_restrained_S_all 1.001
_refine_ls_R_factor_all 0.0779
_refine_ls_R_factor_gt 0.0489
_refine_ls_shift/su_max 0.001
_refine_ls_shift/su_mean 0.000
_refine_ls_structure_factor_coef Fsqd
_refine_ls_weighting_details 'w=1/[\s^2^(Fo^2^)+(0.0460P)^2^+850.0000P] where P=(Fo^2^+2Fc^2^)/3'
_refine_ls_weighting_scheme calc
_refine_ls_wR_factor_gt 0.1168
_refine_ls_wR_factor_ref 0.1348
_reflns_Friedel_coverage 0.000
_reflns_number_gt 12060
_reflns_number_total 17192
_reflns_threshold_expression 'I > 2\s(I)'
_cod_data_source_file ic6b00107_si_001.cif
_cod_data_source_block try
_cod_original_sg_symbol_H-M 'C 2/c'
_cod_original_formula_sum 'C24 H92 As2 Cs6.50 Na3.50 O104 Sb4 W18'
_cod_database_code 4347392
_shelx_space_group_comment
; 
The symmetry employed for this shelxl refinement is uniquely defined 
by the following loop, which should always be used as a source of 
symmetry information in preference to the above space-group names. 
They are only intended as comments. 
;
_shelx_estimated_absorpt_t_min 0.186
_shelx_estimated_absorpt_t_max 0.810
_shelxl_version_number 2013-4

loop_
_space_group_symop_operation_xyz
'x, y, z'
'-x, y, -z+1/2'
'x+1/2, y+1/2, z'
'-x+1/2, y+1/2, -z+1/2'
'-x, -y, -z'
'x, -y, z-1/2'
'-x+1/2, -y+1/2, -z'
'x+1/2, -y+1/2, z-1/2'

loop_
_atom_site_label
_atom_site_type_symbol
_atom_site_fract_x
_atom_site_fract_y
_atom_site_fract_z
_atom_site_U_iso_or_equiv
_atom_site_adp_type
_atom_site_occupancy
_atom_site_site_symmetry_order
_atom_site_calc_flag
_atom_site_refinement_flags_posn
_atom_site_refinement_flags_adp
_atom_site_refinement_flags_occupancy
W1 W 0.92566(3) 0.53812(2) 0.06806(2) 0.02332(9) Uani 1 1 d . . .
W2 W 0.84698(3) 0.60808(2) 0.14662(2) 0.02356(9) Uani 1 1 d . . .
W3 W 0.75449(3) 0.53267(2) 0.23574(2) 0.02424(9) Uani 1 1 d . . .
W4 W 0.75502(2) 0.39552(2) 0.23660(2) 0.02282(9) Uani 1 1 d . . .
W5 W 0.84398(3) 0.31990(2) 0.14735(2) 0.02266(9) Uani 1 1 d . . .
W6 W 0.92218(3) 0.38769(2) 0.06711(2) 0.02379(9) Uani 1 1 d . . .
W7 W 0.74100(3) 0.46549(2) 0.00427(2) 0.02516(10) Uani 0.95 1 d . . P
W7A W 0.7167(6) 0.5234(4) 0.0284(4) 0.0268(18) Uiso 0.05 1 d . . P
W8 W 0.66258(3) 0.53391(2) 0.08525(2) 0.02542(10) Uani 0.95 1 d . . P
W8A W 0.6368(6) 0.4539(4) 0.1086(4) 0.0276(18) Uiso 0.05 1 d . . P
W9 W 0.66123(3) 0.39652(2) 0.08548(2) 0.02529(10) Uani 0.95 1 d . . P
W9A W 0.7235(5) 0.3852(4) 0.0324(4) 0.0243(17) Uiso 0.05 1 d . . P
As1 As 0.83829(6) 0.46407(4) 0.14919(4) 0.01895(19) Uani 1 1 d . . .
Sb1 Sb 1.05591(5) 0.56957(3) 0.20458(3) 0.02717(16) Uani 1 1 d . . .
Sb2 Sb 0.94989(4) 0.36004(3) 0.29731(3) 0.02536(15) Uani 1 1 d . . .
C1 C 1.0945(7) 0.6473(5) 0.1874(5) 0.030(2) Uiso 1 1 d . . .
C7 C 0.9045(6) 0.2834(5) 0.3115(5) 0.024(2) Uiso 1 1 d . . .
C2 C 1.0512(10) 0.6749(7) 0.1398(7) 0.050(4) Uiso 1 1 d . . .
H2 H 1.0053 0.6592 0.1166 0.060 Uiso 1 1 calc R U .
C8 C 0.8671(7) 0.2804(5) 0.3496(5) 0.032(3) Uiso 1 1 d . . .
H8 H 0.8587 0.3123 0.3671 0.038 Uiso 1 1 calc R U .
C3 C 1.0759(11) 0.7270(8) 0.1260(9) 0.064(5) Uiso 1 1 d . . .
H3 H 1.0470 0.7450 0.0935 0.077 Uiso 1 1 calc R U .
C9 C 0.8414(8) 0.2296(6) 0.3624(6) 0.039(3) Uiso 1 1 d . . .
H9 H 0.8166 0.2273 0.3889 0.047 Uiso 1 1 calc R U .
C4 C 1.1421(11) 0.7501(8) 0.1607(8) 0.058(4) Uiso 1 1 d . . .
H4 H 1.1578 0.7846 0.1523 0.070 Uiso 1 1 calc R U .
C10 C 0.8524(8) 0.1848(6) 0.3365(6) 0.040(3) Uiso 1 1 d . . .
H10 H 0.8339 0.1510 0.3442 0.048 Uiso 1 1 calc R U .
C5 C 1.1852(9) 0.7243(6) 0.2070(6) 0.044(3) Uiso 1 1 d . . .
H5 H 1.2302 0.7410 0.2304 0.052 Uiso 1 1 calc R U .
C11 C 0.8900(9) 0.1873(7) 0.2993(7) 0.048(4) Uiso 1 1 d . . .
H11 H 0.8980 0.1554 0.2816 0.057 Uiso 1 1 calc R U .
C6 C 1.1635(8) 0.6732(6) 0.2201(6) 0.035(3) Uiso 1 1 d . . .
H6 H 1.1955 0.6553 0.2516 0.042 Uiso 1 1 calc R U .
C12 C 0.9165(8) 0.2376(6) 0.2877(6) 0.042(3) Uiso 1 1 d . . .
H12 H 0.9435 0.2393 0.2625 0.050 Uiso 1 1 calc R U .
O1S O 1.0162(5) 0.5535(3) 0.1245(3) 0.0257(16) Uiso 1 1 d . . .
O1T O 0.9518(5) 0.5605(4) 0.0148(4) 0.0310(18) Uiso 1 1 d . . .
O2S O 0.9433(5) 0.6145(3) 0.1926(3) 0.0261(16) Uiso 1 1 d . . .
O2T O 0.8182(5) 0.6751(4) 0.1425(4) 0.0298(18) Uiso 1 1 d . . .
O3S O 0.8360(4) 0.5333(3) 0.2978(3) 0.0242(15) Uiso 1 1 d . . .
O3T O 0.6938(5) 0.5759(4) 0.2538(4) 0.036(2) Uiso 1 1 d . . .
O4S O 0.8357(5) 0.3962(3) 0.2975(3) 0.0263(16) Uiso 1 1 d . . .
O4T O 0.6936(5) 0.3532(3) 0.2546(4) 0.0306(18) Uiso 1 1 d . . .
O5T O 0.8161(5) 0.2535(3) 0.1444(3) 0.0285(17) Uiso 1 1 d . . .
O5S O 0.9423(5) 0.3152(3) 0.1924(3) 0.0278(17) Uiso 1 1 d . . .
O6T O 0.9455(5) 0.3635(4) 0.0128(4) 0.0310(18) Uiso 1 1 d . . .
O6S O 1.0135(5) 0.3744(3) 0.1224(3) 0.0285(17) Uiso 1 1 d . . .
O7T O 0.7165(5) 0.4660(4) -0.0654(4) 0.037(2) Uiso 1 1 d . . .
O8T O 0.5855(5) 0.5777(4) 0.0661(4) 0.035(2) Uiso 1 1 d . . .
O9T O 0.5840(5) 0.3529(4) 0.0660(4) 0.0336(19) Uiso 1 1 d . . .
O1A O 0.7531(4) 0.4649(3) 0.0967(3) 0.0247(15) Uiso 1 1 d . . .
O12 O 0.8797(4) 0.6031(3) 0.0847(3) 0.0256(16) Uiso 1 1 d . . .
O16 O 0.9482(4) 0.4632(3) 0.0694(3) 0.0233(15) Uiso 1 1 d . . .
O17 O 0.8211(5) 0.5169(3) 0.0258(3) 0.0265(16) Uiso 1 1 d . . .
O2A O 0.8198(4) 0.4636(3) 0.2079(3) 0.0214(14) Uiso 1 1 d . . .
O23 O 0.8119(5) 0.5785(3) 0.2024(3) 0.0267(16) Uiso 1 1 d . . .
O28 O 0.7464(5) 0.5795(3) 0.0984(3) 0.0266(16) Uiso 1 1 d . . .
O3A O 0.8861(4) 0.4086(3) 0.1424(3) 0.0222(15) Uiso 1 1 d . . .
O34 O 0.7164(5) 0.4639(3) 0.2512(3) 0.0264(16) Uiso 1 1 d . . .
O38 O 0.6834(5) 0.5254(3) 0.1596(3) 0.0275(17) Uiso 1 1 d . . .
O4A O 0.8872(4) 0.5193(3) 0.1431(3) 0.0224(15) Uiso 1 1 d . . .
O45 O 0.8088(4) 0.3483(3) 0.2030(3) 0.0254(16) Uiso 1 1 d . . .
O49 O 0.6833(5) 0.4033(3) 0.1597(3) 0.0271(17) Uiso 1 1 d . . .
O56 O 0.8773(4) 0.3241(3) 0.0843(3) 0.0260(16) Uiso 1 1 d . . .
O59 O 0.7459(5) 0.3498(4) 0.0983(4) 0.0310(18) Uiso 1 1 d . . .
O67 O 0.8206(5) 0.4127(3) 0.0265(3) 0.0262(16) Uiso 1 1 d . . .
O78 O 0.6726(5) 0.5191(4) 0.0140(4) 0.0316(18) Uiso 1 1 d . . .
O79 O 0.6731(5) 0.4117(4) 0.0141(4) 0.0325(19) Uiso 1 1 d . . .
O89 O 0.6087(5) 0.4654(4) 0.0745(4) 0.0331(19) Uiso 1 1 d . . .
Cs1 Cs 0.96434(10) 0.23155(7) 0.04468(8) 0.0505(4) Uani 0.6 1 d . . P
Cs2 Cs 1.0000 0.73270(6) 0.2500 0.0652(5) Uani 1 2 d S T P
Cs3 Cs 0.85415(7) 0.53797(4) -0.10056(4) 0.0505(2) Uani 1 1 d . . .
Cs4 Cs 0.5351(2) 0.4915(2) 0.18424(18) 0.0537(10) Uani 0.25 1 d . . P
Cs5 Cs 0.7718(2) 0.13578(17) 0.13941(17) 0.0346(8) Uiso 0.2 1 d . . P
Cs6 Cs 0.7261(4) 0.1402(3) 0.1085(3) 0.0599(14) Uiso 0.2 1 d . . P
Cs7 Cs 0.8243(4) 0.1323(3) 0.1452(3) 0.0545(16) Uiso 0.15 1 d . . P
Na1 Na 0.4602(6) 0.3479(5) 0.0912(5) 0.070(3) Uiso 0.75 1 d . . P
Na2 Na 0.6320(9) 0.4644(6) 0.3248(7) 0.067(4) Uiso 0.5 1 d . . P
O1W O 0.8401(5) 0.2667(4) -0.0443(4) 0.037(2) Uiso 1 1 d . . .
O2W O 0.6492(6) 0.0740(5) 0.0871(5) 0.048(3) Uiso 1 1 d . . .
O3W O 0.9489(7) 0.2087(5) 0.0962(5) 0.054(3) Uiso 1 1 d . . .
O4W O 0.4539(7) 0.4455(5) 0.0720(5) 0.053(3) Uiso 1 1 d . . .
O5W O 1.1577(7) 0.7825(5) 0.3232(5) 0.058(3) Uiso 1 1 d . . .
O6W O 1.0816(7) 0.3136(5) 0.0034(5) 0.060(3) Uiso 1 1 d . . .
O7W O 0.9485(8) 0.1043(6) 0.0819(6) 0.067(3) Uiso 1 1 d . . .
O8W O 0.4161(9) 0.5233(7) 0.1313(7) 0.057(4) Uiso 0.75 1 d . . P
O9W O 1.0842(10) 0.1718(7) 0.0037(7) 0.063(4) Uiso 0.75 1 d . . P
O10W O 0.7157(10) 0.3041(7) -0.0221(8) 0.067(5) Uiso 0.75 1 d . . P
O11W O 0.6465(11) 0.3702(8) 0.3823(8) 0.071(5) Uiso 0.75 1 d . . P
O12W O 0.7402(10) 0.7036(8) 0.0272(8) 0.035(4) Uiso 0.5 1 d . . P
O13W O 0.7758(11) 0.6219(8) -0.0297(8) 0.040(4) Uiso 0.5 1 d . . P
O14W O 0.5314(12) 0.3461(9) 0.1848(9) 0.044(5) Uiso 0.5 1 d . . P
O15W O 0.4025(12) 0.2533(9) 0.0823(9) 0.049(5) Uiso 0.5 1 d . . P
O16W O 0.5000 0.4632(18) 0.2500 0.024(8) Uiso 0.25 2 d S . P

loop_
_atom_site_aniso_label
_atom_site_aniso_U_11
_atom_site_aniso_U_22
_atom_site_aniso_U_33
_atom_site_aniso_U_23
_atom_site_aniso_U_13
_atom_site_aniso_U_12
W1 0.0281(2) 0.0220(2) 0.01969(19) 0.00139(17) 0.00762(16) -0.00418(17)
W2 0.0261(2) 0.01881(19) 0.0240(2) 0.00248(16) 0.00593(17) 0.00149(16)
W3 0.0241(2) 0.0229(2) 0.0259(2) 0.00300(17) 0.00851(16) 0.00414(17)
W4 0.02061(19) 0.0224(2) 0.0266(2) 0.00311(17) 0.00944(16) -0.00012(16)
W5 0.0234(2) 0.01839(19) 0.0265(2) -0.00063(16) 0.00865(16) -0.00338(15)
W6 0.0255(2) 0.0218(2) 0.0252(2) -0.00122(17) 0.00988(17) -0.00276(16)
W7 0.0248(2) 0.0255(2) 0.0215(2) 0.00068(18) 0.00257(17) -0.00095(18)
W8 0.0223(2) 0.0240(2) 0.0264(2) 0.00320(19) 0.00315(17) 0.00224(18)
W9 0.0207(2) 0.0243(2) 0.0280(2) 0.00153(18) 0.00406(17) -0.00213(17)
As1 0.0180(4) 0.0176(4) 0.0196(5) 0.0010(4) 0.0040(4) -0.0007(4)
Sb1 0.0352(4) 0.0228(3) 0.0226(4) 0.0011(3) 0.0082(3) -0.0042(3)
Sb2 0.0288(4) 0.0208(3) 0.0287(4) 0.0004(3) 0.0124(3) -0.0028(3)
Cs1 0.0507(9) 0.0365(8) 0.0678(11) -0.0138(7) 0.0244(8) 0.0003(7)
Cs2 0.0693(10) 0.0310(7) 0.1014(14) 0.000 0.0363(10) 0.000
Cs3 0.0700(6) 0.0539(6) 0.0282(4) -0.0040(4) 0.0170(4) -0.0153(5)
Cs4 0.0310(17) 0.080(3) 0.052(2) -0.010(2) 0.0162(16) -0.0059(18)

loop_
_atom_type_symbol
_atom_type_description
_atom_type_scat_dispersion_real
_atom_type_scat_dispersion_imag
_atom_type_scat_source
C C 0.0033 0.0016 'International Tables Vol C Tables 4.2.6.8 and 6.1.1.4'
H H 0.0000 0.0000 'International Tables Vol C Tables 4.2.6.8 and 6.1.1.4'
O O 0.0106 0.0060 'International Tables Vol C Tables 4.2.6.8 and 6.1.1.4'
Na Na 0.0362 0.0249 'International Tables Vol C Tables 4.2.6.8 and 6.1.1.4'
As As 0.0499 2.0058 'International Tables Vol C Tables 4.2.6.8 and 6.1.1.4'
Sb Sb -0.5866 1.5461 'International Tables Vol C Tables 4.2.6.8 and 6.1.1.4'
Cs Cs -0.3680 2.1192 'International Tables Vol C Tables 4.2.6.8 and 6.1.1.4'
W W -0.8490 6.8722 'International Tables Vol C Tables 4.2.6.8 and 6.1.1.4'

loop_
_geom_angle_atom_site_label_1
_geom_angle_atom_site_label_2
_geom_angle_atom_site_label_3
_geom_angle
_geom_angle_site_symmetry_1
_geom_angle_site_symmetry_3
O1T W1 O1S 98.9(4) . .
O1T W1 O16 102.2(4) . .
O1S W1 O16 92.8(3) . .
O1T W1 O12 100.2(4) . .
O1S W1 O12 90.1(3) . .
O16 W1 O12 156.7(3) . .
O1T W1 O17 96.9(4) . .
O1S W1 O17 164.1(4) . .
O16 W1 O17 85.4(3) . .
O12 W1 O17 85.5(3) . .
O1T W1 O4A 172.6(4) . .
O1S W1 O4A 79.7(3) . .
O16 W1 O4A 85.2(3) . .
O12 W1 O4A 72.5(3) . .
O17 W1 O4A 84.3(3) . .
O1T W1 Cs3 38.3(3) . .
O1S W1 Cs3 136.4(3) . .
O16 W1 Cs3 90.6(2) . .
O12 W1 Cs3 103.2(2) . .
O17 W1 Cs3 59.5(2) . .
O4A W1 Cs3 143.85(19) . .
O1T W1 Cs3 78.4(3) . 5_765
O1S W1 Cs3 52.4(2) . 5_765
O16 W1 Cs3 51.8(2) . 5_765
O12 W1 Cs3 140.9(2) . 5_765
O17 W1 Cs3 133.5(2) . 5_765
O4A W1 Cs3 106.10(19) . 5_765
Cs3 W1 Cs3 99.09(2) . 5_765
O2T W2 O2S 100.0(4) . .
O2T W2 O12 100.8(4) . .
O2S W2 O12 92.8(4) . .
O2T W2 O23 103.7(4) . .
O2S W2 O23 92.1(4) . .
O12 W2 O23 153.8(3) . .
O2T W2 O28 95.4(4) . .
O2S W2 O28 164.4(3) . .
O12 W2 O28 86.2(3) . .
O23 W2 O28 82.3(3) . .
O2T W2 O4A 173.9(3) . .
O2S W2 O4A 81.4(3) . .
O12 W2 O4A 73.2(3) . .
O23 W2 O4A 82.1(3) . .
O28 W2 O4A 83.5(3) . .
O2T W2 Cs2 59.7(3) . .
O2S W2 Cs2 40.6(3) . .
O12 W2 Cs2 104.0(2) . .
O23 W2 Cs2 96.4(2) . .
O28 W2 Cs2 154.3(2) . .
O4A W2 Cs2 121.94(19) . .
O3T W3 O3S 100.1(4) . .
O3T W3 O34 99.9(4) . .
O3S W3 O34 94.3(3) . .
O3T W3 O23 105.3(4) . .
O3S W3 O23 88.7(3) . .
O34 W3 O23 153.7(3) . .
O3T W3 O38 93.1(4) . .
O3S W3 O38 166.1(3) . .
O34 W3 O38 87.9(3) . .
O23 W3 O38 83.4(3) . .
O3T W3 O2A 170.3(4) . .
O3S W3 O2A 85.5(3) . .
O34 W3 O2A 71.6(3) . .
O23 W3 O2A 82.6(3) . .
O38 W3 O2A 82.2(3) . .
O3T W3 Cs4 64.2(3) . .
O3S W3 Cs4 139.6(3) . .
O34 W3 Cs4 56.1(3) . .
O23 W3 Cs4 130.4(3) . .
O38 W3 Cs4 51.3(2) . .
O2A W3 Cs4 106.46(19) . .
O3T W3 Cs5 34.6(3) . 4_655
O3S W3 Cs5 65.5(3) . 4_655
O34 W3 Cs5 102.9(3) . 4_655
O23 W3 Cs5 102.1(3) . 4_655
O38 W3 Cs5 127.4(2) . 4_655
O2A W3 Cs5 150.31(19) . 4_655
Cs4 W3 Cs5 92.87(9) . 4_655
O3T W3 Cs3 94.7(3) . 6_566
O3S W3 Cs3 34.9(2) . 6_566
O34 W3 Cs3 61.0(2) . 6_566
O23 W3 Cs3 123.2(2) . 6_566
O38 W3 Cs3 148.8(2) . 6_566
O2A W3 Cs3 85.35(18) . 6_566
Cs4 W3 Cs3 106.29(7) . 6_566
Cs5 W3 Cs3 67.41(6) 4_655 6_566
O4T W4 O4S 101.3(4) . .
O4T W4 O34 99.1(4) . .
O4S W4 O34 94.1(4) . .
O4T W4 O45 104.1(4) . .
O4S W4 O45 90.3(4) . .
O34 W4 O45 155.0(3) . .
O4T W4 O49 93.1(4) . .
O4S W4 O49 165.2(4) . .
O34 W4 O49 87.0(3) . .
O45 W4 O49 82.7(3) . .
O4T W4 O2A 169.7(3) . .
O4S W4 O2A 85.0(3) . .
O34 W4 O2A 72.1(3) . .
O45 W4 O2A 83.9(3) . .
O49 W4 O2A 81.3(3) . .
O4T W4 Cs3 93.8(3) . 6_566
O4S W4 Cs3 33.8(3) . 6_566
O34 W4 Cs3 62.6(2) . 6_566
O45 W4 Cs3 124.0(2) . 6_566
O49 W4 Cs3 149.5(2) . 6_566
O2A W4 Cs3 86.88(19) . 6_566
O4T W4 Cs4 78.0(3) . .
O4S W4 Cs4 132.0(3) . .
O34 W4 Cs4 40.6(2) . .
O45 W4 Cs4 137.0(2) . .
O49 W4 Cs4 54.4(2) . .
O2A W4 Cs4 91.76(19) . .
Cs3 W4 Cs4 98.29(6) 6_566 .
O5T W5 O5S 101.0(4) . .
O5T W5 O45 102.3(4) . .
O5S W5 O45 93.0(4) . .
O5T W5 O56 100.9(4) . .
O5S W5 O56 91.2(4) . .
O45 W5 O56 155.2(3) . .
O5T W5 O59 97.4(4) . .
O5S W5 O59 161.6(4) . .
O45 W5 O59 83.4(4) . .
O56 W5 O59 85.0(3) . .
O5T W5 O3A 173.3(3) . .
O5S W5 O3A 79.4(3) . .
O45 W5 O3A 84.3(3) . .
O56 W5 O3A 72.5(3) . .
O59 W5 O3A 82.3(3) . .
O6T W6 O6S 99.7(4) . .
O6T W6 O56 98.9(4) . .
O6S W6 O56 91.5(4) . .
O6T W6 O16 103.6(4) . .
O6S W6 O16 89.6(3) . .
O56 W6 O16 157.0(3) . .
O6T W6 O67 97.0(4) . .
O6S W6 O67 163.1(4) . .
O56 W6 O67 88.4(3) . .
O16 W6 O67 84.0(3) . .
O6T W6 O3A 172.3(3) . .
O6S W6 O3A 79.9(3) . .
O56 W6 O3A 73.5(3) . .
O16 W6 O3A 84.1(3) . .
O67 W6 O3A 83.9(3) . .
O6T W6 Cs1 55.4(3) . .
O6S W6 Cs1 76.8(3) . .
O56 W6 Cs1 50.2(2) . .
O16 W6 Cs1 151.4(2) . .
O67 W6 Cs1 115.3(2) . .
O3A W6 Cs1 117.32(19) . .
O6T W6 Cs3 80.3(3) . 5_765
O6S W6 Cs3 49.9(3) . 5_765
O56 W6 Cs3 139.8(2) . 5_765
O16 W6 Cs3 51.0(2) . 5_765
O67 W6 Cs3 131.7(2) . 5_765
O3A W6 Cs3 104.82(19) . 5_765
Cs1 W6 Cs3 102.57(3) . 5_765
W7A W7 O7T 112.3(5) . .
W7A W7 O17 66.2(4) . .
O7T W7 O17 102.5(4) . .
W7A W7 O79 105.9(4) . .
O7T W7 O79 101.0(4) . .
O17 W7 O79 156.4(4) . .
W7A W7 O78 24.3(4) . .
O7T W7 O78 100.4(4) . .
O17 W7 O78 89.0(4) . .
O79 W7 O78 88.3(4) . .
W7A W7 O67 137.9(4) . .
O7T W7 O67 103.5(4) . .
O17 W7 O67 85.3(3) . .
O79 W7 O67 87.6(4) . .
O78 W7 O67 156.1(4) . .
W7A W7 W9A 124.2(4) . .
O7T W7 W9A 110.2(4) . .
O17 W7 W9A 134.5(3) . .
O79 W7 W9A 30.7(4) . .
O78 W7 W9A 114.2(4) . .
O67 W7 W9A 57.3(3) . .
W7A W7 O1A 64.4(4) . .
O7T W7 O1A 170.8(4) . .
O17 W7 O1A 84.2(3) . .
O79 W7 O1A 72.6(3) . .
O78 W7 O1A 73.1(3) . .
O67 W7 O1A 83.2(3) . .
W9A W7 O1A 67.8(3) . .
W7A W7 Cs6 157.7(4) . 7_655
O7T W7 Cs6 45.7(3) . 7_655
O17 W7 Cs6 110.6(3) . 7_655
O79 W7 Cs6 85.0(3) . 7_655
O78 W7 Cs6 142.7(3) . 7_655
O67 W7 Cs6 60.2(3) . 7_655
W9A W7 Cs6 74.7(3) . 7_655
O1A W7 Cs6 137.9(2) . 7_655
W7A W7 Cs3 97.4(3) . .
O7T W7 Cs3 49.2(3) . .
O17 W7 Cs3 54.3(3) . .
O79 W7 Cs3 148.2(3) . .
O78 W7 Cs3 106.1(3) . .
O67 W7 Cs3 89.4(2) . .
W9A W7 Cs3 138.1(2) . .
O1A W7 Cs3 138.35(19) . .
Cs6 W7 Cs3 66.20(9) 7_655 .
W7A W7 Cs7 140.3(4) . 7_655
O7T W7 Cs7 33.9(3) . 7_655
O17 W7 Cs7 126.2(3) . 7_655
O79 W7 Cs7 74.6(3) . 7_655
O78 W7 Cs7 120.0(3) . 7_655
O67 W7 Cs7 81.5(3) . 7_655
W9A W7 Cs7 76.7(3) . 7_655
O1A W7 Cs7 144.2(2) . 7_655
Cs6 W7 Cs7 23.56(13) 7_655 7_655
Cs3 W7 Cs7 73.57(10) . 7_655
W7A W7 Cs5 147.9(3) . 7_655
O7T W7 Cs5 36.1(3) . 7_655
O17 W7 Cs5 116.6(3) . 7_655
O79 W7 Cs5 82.3(3) . 7_655
O78 W7 Cs5 130.6(3) . 7_655
O67 W7 Cs5 72.1(3) . 7_655
W9A W7 Cs5 78.4(3) . 7_655
O1A W7 Cs5 145.4(2) . 7_655
Cs6 W7 Cs5 12.15(9) 7_655 7_655
Cs3 W7 Cs5 66.66(6) . 7_655
Cs7 W7 Cs5 12.14(10) 7_655 7_655
O78 W7A W7 93.8(11) . .
O78 W7A O17 148.4(13) . .
W7 W7A O17 62.0(4) . .
O78 W7A W8 71.8(10) . .
W7 W7A W8 129.0(5) . .
O17 W7A W8 138.9(6) . .
O78 W7A O28 114.7(11) . .
W7 W7A O28 144.9(6) . .
O17 W7A O28 95.8(5) . .
W8 W7A O28 51.3(3) . .
O78 W7A O1A 106.7(11) . .
W7 W7A O1A 72.4(4) . .
O17 W7A O1A 86.1(5) . .
W8 W7A O1A 66.2(4) . .
O28 W7A O1A 79.6(4) . .
O8T W8 O28 103.4(4) . .
O8T W8 O38 103.9(4) . .
O28 W8 O38 90.1(4) . .
O8T W8 O89 99.7(4) . .
O28 W8 O89 156.4(4) . .
O38 W8 O89 88.4(4) . .
O8T W8 O78 99.8(4) . .
O28 W8 O78 87.4(4) . .
O38 W8 O78 156.2(4) . .
O89 W8 O78 84.6(4) . .
O8T W8 W7A 114.9(4) . .
O28 W8 W7A 68.6(4) . .
O38 W8 W7A 138.9(4) . .
O89 W8 W7A 97.8(4) . .
O78 W8 W7A 22.3(3) . .
O8T W8 W8A 114.5(4) . .
O28 W8 W8A 138.6(4) . .
O38 W8 W8A 66.0(4) . .
O89 W8 W8A 24.9(3) . .
O78 W8 W8A 101.2(4) . .
W7A W8 W8A 107.0(4) . .
O8T W8 O1A 168.9(4) . .
O28 W8 O1A 84.3(3) . .
O38 W8 O1A 83.8(3) . .
O89 W8 O1A 72.2(3) . .
O78 W8 O1A 72.3(3) . .
W7A W8 O1A 60.2(3) . .
W8A W8 O1A 60.9(3) . .
O8T W8 Cs4 75.8(3) . .
O28 W8 Cs4 130.4(3) . .
O38 W8 Cs4 44.8(3) . .
O89 W8 Cs4 60.0(3) . .
O78 W8 Cs4 142.2(3) . .
W7A W8 Cs4 157.4(3) . .
W8A W8 Cs4 51.3(3) . .
O1A W8 Cs4 105.4(2) . .
O89 W8A W9 92.7(10) . .
O89 W8A O49 154.6(11) . .
W9 W8A O49 64.0(4) . .
O89 W8A W8 63.3(8) . .
W9 W8A W8 124.4(5) . .
O49 W8A W8 137.4(6) . .
O89 W8A O38 108.7(10) . .
W9 W8A O38 143.4(6) . .
O49 W8A O38 96.4(6) . .
W8 W8A O38 50.3(3) . .
O89 W8A O1A 95.1(9) . .
W9 W8A O1A 70.8(4) . .
O49 W8A O1A 86.7(5) . .
W8 W8A O1A 63.2(3) . .
O38 W8A O1A 77.8(4) . .
O89 W8A Cs4 104.0(9) . .
W9 W8A Cs4 137.7(5) . .
O49 W8A Cs4 88.9(5) . .
W8 W8A Cs4 97.7(3) . .
O38 W8A Cs4 66.3(3) . .
O1A W8A Cs4 143.1(5) . .
W8A W9 O9T 110.0(5) . .
W8A W9 O49 62.3(4) . .
O9T W9 O49 103.9(4) . .
W8A W9 O59 140.2(4) . .
O9T W9 O59 103.2(4) . .
O49 W9 O59 89.2(4) . .
W8A W9 O89 28.2(4) . .
O9T W9 O89 100.3(4) . .
O49 W9 O89 90.1(4) . .
O59 W9 O89 156.0(4) . .
W8A W9 O79 107.9(4) . .
O9T W9 O79 100.4(4) . .
O49 W9 O79 155.7(4) . .
O59 W9 O79 86.5(4) . .
O89 W9 O79 84.3(4) . .
W8A W9 W9A 129.1(4) . .
O9T W9 W9A 107.7(4) . .
O49 W9 W9A 136.5(4) . .
O59 W9 W9A 55.2(4) . .
O89 W9 W9A 112.3(4) . .
O79 W9 W9A 31.5(3) . .
W8A W9 O1A 67.2(4) . .
O9T W9 O1A 169.0(4) . .
O49 W9 O1A 84.5(3) . .
O59 W9 O1A 83.9(3) . .
O89 W9 O1A 72.1(3) . .
O79 W9 O1A 71.3(3) . .
W9A W9 O1A 69.1(3) . .
O79 W9A O59 125.2(9) . .
O79 W9A O67 114.8(8) . .
O59 W9A O67 107.7(6) . .
O79 W9A W9 68.8(7) . .
O59 W9A W9 56.7(4) . .
O67 W9A W9 136.0(5) . .
O79 W9A W7 60.9(6) . .
O59 W9A W7 137.0(6) . .
O67 W9A W7 54.5(3) . .
W9 W9A W7 106.0(4) . .
O79 W9A O10W 110.8(9) . .
O59 W9A O10W 96.1(6) . .
O67 W9A O10W 96.8(6) . .
W9 W9A O10W 123.9(6) . .
W7 W9A O10W 122.8(6) . .
O79 W9A O1A 78.0(7) . .
O59 W9A O1A 79.5(5) . .
O67 W9A O1A 77.3(4) . .
W9 W9A O1A 60.2(3) . .
W7 W9A O1A 59.3(3) . .
O10W W9A O1A 171.0(6) . .
O79 W9A Cs6 96.4(7) . 7_655
O59 W9A Cs6 135.2(5) . 7_655
O67 W9A Cs6 60.3(3) . 7_655
W9 W9A Cs6 161.0(4) . 7_655
W7 W9A Cs6 74.7(3) . 7_655
O10W W9A Cs6 48.9(5) . 7_655
O1A W9A Cs6 130.2(4) . 7_655
O79 W9A Cs7 76.1(7) . 7_655
O59 W9A Cs7 146.1(5) . 7_655
O67 W9A Cs7 79.9(4) . 7_655
W9 W9A Cs7 137.7(4) . 7_655
W7 W9A Cs7 74.8(3) . 7_655
O10W W9A Cs7 50.0(5) . 7_655
O1A W9A Cs7 133.9(4) . 7_655
Cs6 W9A Cs7 23.37(14) 7_655 7_655
O79 W9A Cs1 76.7(7) . 7_655
O59 W9A Cs1 90.9(4) . 7_655
O67 W9A Cs1 141.5(4) . 7_655
W9 W9A Cs1 82.4(3) . 7_655
W7 W9A Cs1 128.3(3) . 7_655
O10W W9A Cs1 46.8(5) . 7_655
O1A W9A Cs1 140.4(4) . 7_655
Cs6 W9A Cs1 82.63(19) 7_655 7_655
Cs7 W9A Cs1 66.98(17) 7_655 7_655
O3A As1 O4A 109.7(4) . .
O3A As1 O2A 111.5(4) . .
O4A As1 O2A 111.8(4) . .
O3A As1 O1A 107.7(4) . .
O4A As1 O1A 107.3(4) . .
O2A As1 O1A 108.7(4) . .
O1S Sb1 C1 89.6(4) . .
O1S Sb1 O3S 85.1(3) . 2_755
C1 Sb1 O3S 89.5(4) . 2_755
O1S Sb1 O2S 87.1(3) . .
C1 Sb1 O2S 83.5(4) . .
O3S Sb1 O2S 169.5(3) 2_755 .
O1S Sb1 Cs2 114.9(2) . .
C1 Sb1 Cs2 50.4(3) . .
O3S Sb1 Cs2 132.2(2) 2_755 .
O2S Sb1 Cs2 46.5(2) . .
O1S Sb1 Cs3 48.5(2) . 5_765
C1 Sb1 Cs3 100.9(3) . 5_765
O3S Sb1 Cs3 39.1(2) 2_755 5_765
O2S Sb1 Cs3 134.9(2) . 5_765
Cs2 Sb1 Cs3 150.20(2) . 5_765
O6S Sb2 C7 89.6(4) 2_755 .
O6S Sb2 O5S 89.0(3) 2_755 2_755
C7 Sb2 O5S 85.7(4) . 2_755
O6S Sb2 O4S 85.6(3) 2_755 .
C7 Sb2 O4S 86.0(4) . .
O5S Sb2 O4S 170.1(3) 2_755 .
O6S Sb2 Cs3 48.5(2) 2_755 6_566
C7 Sb2 Cs3 98.1(3) . 6_566
O5S Sb2 Cs3 137.0(2) 2_755 6_566
O4S Sb2 Cs3 39.5(2) . 6_566
C2 C1 C6 116.4(12) . .
C2 C1 Sb1 119.0(10) . .
C6 C1 Sb1 124.6(9) . .
C2 C1 Cs2 83.8(9) . .
C6 C1 Cs2 86.4(8) . .
Sb1 C1 Cs2 101.1(4) . .
C2 C1 Cs6 79.6(9) . 3
C6 C1 Cs6 74.3(7) . 3
Sb1 C1 Cs6 113.6(5) . 3
Cs2 C1 Cs6 145.3(4) . 3
C2 C1 Cs5 92.6(9) . 3
C6 C1 Cs5 62.8(7) . 3
Sb1 C1 Cs5 112.0(4) . 3
Cs2 C1 Cs5 143.6(4) . 3
Cs6 C1 Cs5 14.25(12) 3 3
C12 C7 C8 118.8(12) . .
C12 C7 Sb2 121.9(10) . .
C8 C7 Sb2 119.1(9) . .
C1 C2 C3 120.9(16) . .
C1 C2 Cs2 73.3(8) . .
C3 C2 Cs2 91.9(11) . .
C1 C2 Cs6 78.3(9) . 3
C3 C2 Cs6 77.3(10) . 3
Cs2 C2 Cs6 138.5(5) . 3
C7 C8 C9 120.1(12) . .
C7 C8 Cs1 93.3(7) . 2_755
C9 C8 Cs1 78.3(8) . 2_755
C4 C3 C2 119.1(19) . .
C4 C3 Cs6 77.2(11) . 3
C2 C3 Cs6 79.9(10) . 3
C10 C9 C8 119.3(14) . .
C10 C9 Cs1 93.7(9) . 2_755
C8 C9 Cs1 79.0(8) . 2_755
C5 C4 C3 121.2(18) . .
C5 C4 Cs6 77.4(10) . 3
C3 C4 Cs6 80.8(12) . 3
C5 C4 Cs5 64.9(10) . 3
C3 C4 Cs5 93.5(12) . 3
Cs6 C4 Cs5 14.27(13) 3 3
C9 C10 C11 121.0(15) . .
C4 C5 C6 120.5(15) . .
C4 C5 Cs5 94.5(11) . 3
C6 C5 Cs5 77.1(8) . 3
C4 C5 Cs6 80.7(11) . 3
C6 C5 Cs6 78.3(9) . 3
Cs5 C5 Cs6 15.58(13) 3 3
C10 C11 C12 119.1(15) . .
C5 C6 C1 121.9(13) . .
C5 C6 Cs5 79.8(8) . 3
C1 C6 Cs5 95.7(8) . 3
C5 C6 Cs6 79.1(9) . 3
C1 C6 Cs6 83.0(8) . 3
Cs5 C6 Cs6 15.64(13) 3 3
C5 C6 Cs2 90.8(9) . .
C1 C6 Cs2 70.7(7) . .
Cs5 C6 Cs2 156.2(4) 3 .
Cs6 C6 Cs2 141.1(4) 3 .
C7 C12 C11 121.6(14) . .
W1 O1S Sb1 141.6(5) . .
W1 O1S Cs3 102.5(3) . 5_765
Sb1 O1S Cs3 106.0(3) . 5_765
W1 O1T Cs3 121.2(4) . .
W2 O2S Sb1 134.9(4) . .
W2 O2S Cs2 118.6(3) . .
Sb1 O2S Cs2 103.3(3) . .
W3 O3S Sb1 118.1(4) . 2_755
W3 O3S Cs3 125.5(3) . 6_566
Sb1 O3S Cs3 114.2(3) 2_755 6_566
W3 O3T Cs5 126.5(4) . 4_655
W3 O3T Cs7 140.8(5) . 4_655
Cs5 O3T Cs7 17.55(16) 4_655 4_655
W3 O3T Cs4 90.0(4) . .
Cs5 O3T Cs4 129.9(3) 4_655 .
Cs7 O3T Cs4 113.2(3) 4_655 .
W3 O3T Cs6 115.9(4) . 4_655
Cs5 O3T Cs6 10.76(13) 4_655 4_655
Cs7 O3T Cs6 27.74(19) 4_655 4_655
Cs4 O3T Cs6 137.1(3) . 4_655
W4 O4S Sb2 119.6(4) . .
W4 O4S Cs3 127.1(4) . 6_566
Sb2 O4S Cs3 111.9(3) . 6_566
W5 O5T Cs7 160.4(5) . .
W5 O5T Cs5 178.3(4) . .
Cs7 O5T Cs5 17.92(16) . .
W5 O5T Cs6 163.8(4) . .
Cs7 O5T Cs6 32.6(2) . .
Cs5 O5T Cs6 17.24(13) . .
W5 O5S Sb2 135.7(4) . 2_755
W6 O6T Cs1 99.6(4) . .
W6 O6T Cs6 109.8(4) . 7_655
Cs1 O6T Cs6 100.3(2) . 7_655
W6 O6S Sb2 138.6(5) . 2_755
W6 O6S Cs3 105.9(3) . 5_765
Sb2 O6S Cs3 105.7(3) 2_755 5_765
W7 O7T Cs7 128.3(5) . 7_655
W7 O7T Cs6 111.5(4) . 7_655
Cs7 O7T Cs6 32.5(2) 7_655 7_655
W7 O7T Cs5 125.5(4) . 7_655
Cs7 O7T Cs5 16.89(15) 7_655 7_655
Cs6 O7T Cs5 17.28(13) 7_655 7_655
W7 O7T Cs3 108.8(4) . .
Cs7 O7T Cs3 105.0(3) 7_655 .
Cs6 O7T Cs3 88.2(3) 7_655 .
Cs5 O7T Cs3 92.4(3) 7_655 .
W9 O9T Na1 132.2(5) . .
W9 O9T Cs1 125.9(4) . 7_655
Na1 O9T Cs1 100.2(4) . 7_655
As1 O1A W7A 127.2(5) . .
As1 O1A W8A 123.2(5) . .
W7A O1A W8A 97.8(5) . .
As1 O1A W8 122.8(4) . .
W7A O1A W8 53.7(3) . .
W8A O1A W8 55.8(3) . .
As1 O1A W7 125.0(4) . .
W7A O1A W7 43.2(3) . .
W8A O1A W7 111.4(4) . .
W8 O1A W7 92.5(3) . .
As1 O1A W9 121.9(4) . .
W7A O1A W9 110.7(4) . .
W8A O1A W9 42.0(3) . .
W8 O1A W9 92.9(3) . .
W7 O1A W9 93.3(3) . .
As1 O1A W9A 117.5(4) . .
W7A O1A W9A 91.9(4) . .
W8A O1A W9A 89.4(4) . .
W8 O1A W9A 119.6(4) . .
W7 O1A W9A 52.9(3) . .
W9 O1A W9A 50.7(3) . .
W2 O12 W1 122.0(4) . .
W1 O16 W6 153.6(4) . .
W1 O16 Cs3 102.7(3) . 5_765
W6 O16 Cs3 103.5(3) . 5_765
W7 O17 W1 151.6(5) . .
W7 O17 W7A 51.8(4) . .
W1 O17 W7A 139.5(5) . .
W7 O17 Cs3 100.3(3) . .
W1 O17 Cs3 92.4(3) . .
W7A O17 Cs3 119.3(4) . .
As1 O2A W4 125.5(4) . .
As1 O2A W3 124.2(4) . .
W4 O2A W3 93.1(3) . .
W2 O23 W3 158.6(5) . .
W8 O28 W2 151.4(5) . .
W8 O28 W7A 60.1(4) . .
W2 O28 W7A 131.8(5) . .
As1 O3A W6 125.4(4) . .
As1 O3A W5 124.3(4) . .
W6 O3A W5 91.9(3) . .
W4 O34 W3 123.2(4) . .
W4 O34 Na2 117.4(5) . .
W3 O34 Na2 117.1(5) . .
W4 O34 Cs4 117.2(3) . .
W3 O34 Cs4 94.8(3) . .
Na2 O34 Cs4 70.6(4) . .
W8 O38 W3 150.4(5) . .
W8 O38 W8A 63.7(4) . .
W3 O38 W8A 132.0(5) . .
W8 O38 Cs4 110.5(3) . .
W3 O38 Cs4 98.8(3) . .
W8A O38 Cs4 73.4(4) . .
As1 O4A W2 125.1(4) . .
As1 O4A W1 124.3(4) . .
W2 O4A W1 92.0(3) . .
W5 O45 W4 158.0(5) . .
W8A O49 W9 53.8(4) . .
W8A O49 W4 142.2(6) . .
W9 O49 W4 151.5(5) . .
W8A O49 Cs4 61.8(4) . .
W9 O49 Cs4 108.2(3) . .
W4 O49 Cs4 99.5(3) . .
W6 O56 W5 122.0(4) . .
W6 O56 Cs1 102.3(3) . .
W5 O56 Cs1 125.3(3) . .
W9A O59 W9 68.1(4) . .
W9A O59 W5 130.6(6) . .
W9 O59 W5 150.6(5) . .
W7 O67 W6 154.1(5) . .
W7 O67 W9A 68.2(4) . .
W6 O67 W9A 126.4(5) . .
W7 O67 Cs6 92.3(3) . 7_655
W6 O67 Cs6 107.4(3) . 7_655
W9A O67 Cs6 91.2(4) . 7_655
W7A O78 W7 61.9(10) . .
W7A O78 W8 85.9(10) . .
W7 O78 W8 122.1(5) . .
W9A O79 W7 88.4(7) . .
W9A O79 W9 79.8(7) . .
W7 O79 W9 122.8(5) . .
W8A O89 W9 59.1(8) . .
W8A O89 W8 91.7(9) . .
W9 O89 W8 122.5(5) . .
W8A O89 Cs4 61.7(8) . .
W9 O89 Cs4 110.1(4) . .
W8 O89 Cs4 92.3(3) . .
O3W Cs1 O1W 119.2(5) . .
O3W Cs1 O9W 118.2(6) . .
O1W Cs1 O9W 110.0(4) . .
O3W Cs1 O56 73.9(5) . .
O1W Cs1 O56 71.4(2) . .
O9W Cs1 O56 161.3(4) . .
O3W Cs1 O10W 66.4(5) . 7_655
O1W Cs1 O10W 55.5(4) . 7_655
O9W Cs1 O10W 126.8(5) . 7_655
O56 Cs1 O10W 70.1(4) . 7_655
O3W Cs1 O7W 49.7(5) . .
O1W Cs1 O7W 113.9(3) . .
O9W Cs1 O7W 78.2(4) . .
O56 Cs1 O7W 119.0(3) . .
O10W Cs1 O7W 67.7(4) 7_655 .
O3W Cs1 O6T 121.9(5) . .
O1W Cs1 O6T 60.3(2) . .
O9W Cs1 O6T 113.7(4) . .
O56 Cs1 O6T 49.9(2) . .
O10W Cs1 O6T 101.5(4) 7_655 .
O7W Cs1 O6T 167.8(3) . .
O3W Cs1 O6W 143.4(5) . .
O1W Cs1 O6W 89.3(3) . .
O9W Cs1 O6W 64.8(4) . .
O56 Cs1 O6W 96.9(3) . .
O10W Cs1 O6W 144.6(4) 7_655 .
O7W Cs1 O6W 141.5(3) . .
O6T Cs1 O6W 50.6(3) . .
O3W Cs1 O9T 115.6(5) . 7_655
O1W Cs1 O9T 65.1(3) . 7_655
O9W Cs1 O9T 56.2(4) . 7_655
O56 Cs1 O9T 134.1(2) . 7_655
O10W Cs1 O9T 73.8(4) 7_655 7_655
O7W Cs1 O9T 69.4(3) . 7_655
O6T Cs1 O9T 113.9(2) . 7_655
O6W Cs1 O9T 96.4(3) . 7_655
O3W Cs1 C9 80.9(5) . 2_755
O1W Cs1 C9 156.9(3) . 2_755
O9W Cs1 C9 64.1(4) . 2_755
O56 Cs1 C9 106.9(3) . 2_755
O10W Cs1 C9 146.8(4) 7_655 2_755
O7W Cs1 C9 87.5(3) . 2_755
O6T Cs1 C9 100.3(3) . 2_755
O6W Cs1 C9 67.8(3) . 2_755
O9T Cs1 C9 118.8(3) 7_655 2_755
O3W Cs1 C8 79.7(5) . 2_755
O1W Cs1 C8 142.2(3) . 2_755
O9W Cs1 C8 83.6(4) . 2_755
O56 Cs1 C8 85.0(3) . 2_755
O10W Cs1 C8 142.0(4) 7_655 2_755
O7W Cs1 C8 103.2(3) . 2_755
O6T Cs1 C8 81.8(3) . 2_755
O6W Cs1 C8 64.1(3) . 2_755
O9T Cs1 C8 139.7(3) 7_655 2_755
C9 Cs1 C8 22.7(3) 2_755 2_755
O3W Cs1 W6 97.0(4) . .
O1W Cs1 W6 71.2(2) . .
O9W Cs1 W6 134.1(3) . .
O56 Cs1 W6 27.51(15) . .
O10W Cs1 W6 92.8(3) 7_655 .
O7W Cs1 W6 145.5(2) . .
O6T Cs1 W6 24.96(15) . .
O6W Cs1 W6 69.4(2) . .
O9T Cs1 W6 134.19(16) 7_655 .
C9 Cs1 W6 96.5(2) 2_755 .
C8 Cs1 W6 74.3(2) 2_755 .
O5W Cs2 O5W 134.2(5) 2_755 .
O5W Cs2 O2S 88.8(3) 2_755 .
O5W Cs2 O2S 135.4(3) . .
O5W Cs2 O2S 135.4(3) 2_755 2_755
O5W Cs2 O2S 88.8(3) . 2_755
O2S Cs2 O2S 55.0(3) . 2_755
O5W Cs2 O14W 73.0(4) 2_755 4_655
O5W Cs2 O14W 69.9(4) . 4_655
O2S Cs2 O14W 150.6(4) . 4_655
O2S Cs2 O14W 125.5(4) 2_755 4_655
O5W Cs2 O14W 69.9(4) 2_755 3
O5W Cs2 O14W 73.0(4) . 3
O2S Cs2 O14W 125.5(4) . 3
O2S Cs2 O14W 150.6(4) 2_755 3
O14W Cs2 O14W 70.2(7) 4_655 3
O5W Cs2 C1 117.4(3) 2_755 .
O5W Cs2 C1 90.7(3) . .
O2S Cs2 C1 51.8(2) . .
O2S Cs2 C1 62.7(3) 2_755 .
O14W Cs2 C1 157.6(4) 4_655 .
O14W Cs2 C1 94.0(4) 3 .
O5W Cs2 C1 90.7(3) 2_755 2_755
O5W Cs2 C1 117.4(3) . 2_755
O2S Cs2 C1 62.7(3) . 2_755
O2S Cs2 C1 51.8(2) 2_755 2_755
O14W Cs2 C1 94.0(4) 4_655 2_755
O14W Cs2 C1 157.6(4) 3 2_755
C1 Cs2 C1 105.2(4) . 2_755
O5W Cs2 C2 96.1(4) 2_755 .
O5W Cs2 C2 101.7(4) . .
O2S Cs2 C2 54.1(3) . .
O2S Cs2 C2 83.3(3) 2_755 .
O14W Cs2 C2 148.5(4) 4_655 .
O14W Cs2 C2 78.2(4) 3 .
C1 Cs2 C2 22.9(3) . .
C1 Cs2 C2 116.1(3) 2_755 .
O5W Cs2 C2 101.7(4) 2_755 2_755
O5W Cs2 C2 96.1(4) . 2_755
O2S Cs2 C2 83.3(3) . 2_755
O2S Cs2 C2 54.1(3) 2_755 2_755
O14W Cs2 C2 78.2(4) 4_655 2_755
O14W Cs2 C2 148.5(4) 3 2_755
C1 Cs2 C2 116.1(3) . 2_755
C1 Cs2 C2 22.9(3) 2_755 2_755
C2 Cs2 C2 133.3(5) . 2_755
O5W Cs2 C6 133.5(3) 2_755 .
O5W Cs2 C6 67.9(3) . .
O2S Cs2 C6 73.1(3) . .
O2S Cs2 C6 65.2(3) 2_755 .
O14W Cs2 C6 136.0(4) 4_655 .
O14W Cs2 C6 86.3(4) 3 .
C1 Cs2 C6 22.9(3) . .
C1 Cs2 C6 115.8(3) 2_755 .
C2 Cs2 C6 38.8(3) . .
C2 Cs2 C6 117.5(3) 2_755 .
O5W Cs2 C6 67.9(3) 2_755 2_755
O5W Cs2 C6 133.5(3) . 2_755
O2S Cs2 C6 65.2(3) . 2_755
O2S Cs2 C6 73.1(3) 2_755 2_755
O14W Cs2 C6 86.3(4) 4_655 2_755
O14W Cs2 C6 136.0(4) 3 2_755
C1 Cs2 C6 115.8(3) . 2_755
C1 Cs2 C6 22.9(3) 2_755 2_755
C2 Cs2 C6 117.5(3) . 2_755
C2 Cs2 C6 38.8(3) 2_755 2_755
C6 Cs2 C6 132.8(4) . 2_755
O2W Cs3 O1T 95.0(3) 7_655 .
O2W Cs3 O4S 129.8(3) 7_655 6_565
O1T Cs3 O4S 129.3(2) . 6_565
O2W Cs3 O3S 62.9(3) 7_655 6_565
O1T Cs3 O3S 145.0(2) . 6_565
O4S Cs3 O3S 66.9(2) 6_565 6_565
O2W Cs3 O13W 120.3(4) 7_655 .
O1T Cs3 O13W 64.3(4) . .
O4S Cs3 O13W 101.8(4) 6_565 .
O3S Cs3 O13W 149.7(4) 6_565 .
O2W Cs3 O6S 133.5(3) 7_655 5_765
O1T Cs3 O6S 79.9(2) . 5_765
O4S Cs3 O6S 53.2(2) 6_565 5_765
O3S Cs3 O6S 95.6(2) 6_565 5_765
O13W Cs3 O6S 99.2(4) . 5_765
O2W Cs3 O7T 53.8(3) 7_655 .
O1T Cs3 O7T 94.6(2) . .
O4S Cs3 O7T 128.7(2) 6_565 .
O3S Cs3 O7T 93.0(2) 6_565 .
O13W Cs3 O7T 71.8(4) . .
O6S Cs3 O7T 170.9(2) 5_765 .
O2W Cs3 O16 91.6(3) 7_655 5_765
O1T Cs3 O16 61.9(2) . 5_765
O4S Cs3 O16 90.9(2) 6_565 5_765
O3S Cs3 O16 90.24(19) 6_565 5_765
O13W Cs3 O16 118.8(4) . 5_765
O6S Cs3 O16 45.19(19) 5_765 5_765
O7T Cs3 O16 137.9(2) . 5_765
O2W Cs3 O1S 55.1(3) 7_655 5_765
O1T Cs3 O1S 94.4(2) . 5_765
O4S Cs3 O1S 94.3(2) 6_565 5_765
O3S Cs3 O1S 50.9(2) 6_565 5_765
O13W Cs3 O1S 158.5(4) . 5_765
O6S Cs3 O1S 79.1(2) 5_765 5_765
O7T Cs3 O1S 108.8(2) . 5_765
O16 Cs3 O1S 46.04(18) 5_765 5_765
O2W Cs3 O17 73.9(3) 7_655 .
O1T Cs3 O17 48.3(2) . .
O4S Cs3 O17 151.5(2) 6_565 .
O3S Cs3 O17 134.4(2) 6_565 .
O13W Cs3 O17 49.9(4) . .
O6S Cs3 O17 126.03(19) 5_765 .
O7T Cs3 O17 47.1(2) . .
O16 Cs3 O17 105.61(18) 5_765 .
O1S Cs3 O17 113.92(19) 5_765 .
O2W Cs3 Na2 89.1(3) 7_655 6_565
O1T Cs3 Na2 133.2(3) . 6_565
O4S Cs3 Na2 77.1(3) 6_565 6_565
O3S Cs3 Na2 76.6(3) 6_565 6_565
O13W Cs3 Na2 73.4(4) . 6_565
O6S Cs3 Na2 127.6(3) 5_765 6_565
O7T Cs3 Na2 52.0(3) . 6_565
O16 Cs3 Na2 164.8(3) 5_765 6_565
O1S Cs3 Na2 124.7(3) 5_765 6_565
O17 Cs3 Na2 89.2(3) . 6_565
O2W Cs3 W1 83.1(2) 7_655 .
O1T Cs3 W1 20.58(17) . .
O4S Cs3 W1 146.16(16) 6_565 .
O3S Cs3 W1 144.18(15) 6_565 .
O13W Cs3 W1 57.9(3) . .
O6S Cs3 W1 100.31(14) 5_765 .
O7T Cs3 W1 74.06(16) . .
O16 Cs3 W1 79.01(13) 5_765 .
O1S Cs3 W1 101.07(14) 5_765 .
O17 Cs3 W1 28.03(13) . .
Na2 Cs3 W1 116.2(2) 6_565 .
O16W Cs4 O8W 96.2(6) . .
O16W Cs4 O4W 117.8(8) . .
O8W Cs4 O4W 58.8(5) . .
O16W Cs4 Na2 55.3(3) . 2_655
O8W Cs4 Na2 45.5(5) . 2_655
O4W Cs4 Na2 71.4(4) . 2_655
O16W Cs4 O38 140.3(2) . .
O8W Cs4 O38 120.7(5) . .
O4W Cs4 O38 95.2(3) . .
Na2 Cs4 O38 164.4(4) 2_655 .
O16W Cs4 W8A 140.8(10) . .
O8W Cs4 W8A 111.0(5) . .
O4W Cs4 W8A 60.9(3) . .
Na2 Cs4 W8A 130.5(4) 2_655 .
O38 Cs4 W8A 40.3(2) . .
O16W Cs4 O34 91.9(3) . .
O8W Cs4 O34 170.2(5) . .
O4W Cs4 O34 121.7(3) . .
Na2 Cs4 O34 144.1(4) 2_655 .
O38 Cs4 O34 50.1(2) . .
W8A Cs4 O34 64.9(2) . .
O16W Cs4 O3T 101.5(7) . .
O8W Cs4 O3T 124.4(5) . .
O4W Cs4 O3T 140.5(3) . .
Na2 Cs4 O3T 142.9(4) 2_655 .
O38 Cs4 O3T 47.1(2) . .
W8A Cs4 O3T 86.2(2) . .
O34 Cs4 O3T 48.0(2) . .
O16W Cs4 Na2 45.5(3) . .
O8W Cs4 Na2 137.0(5) . .
O4W Cs4 Na2 147.2(4) . .
Na2 Cs4 Na2 100.8(4) 2_655 .
O38 Cs4 Na2 94.8(3) . .
W8A Cs4 Na2 111.8(3) . .
O34 Cs4 Na2 48.7(3) . .
O3T Cs4 Na2 62.5(3) . .
O16W Cs4 O14W 70.1(12) . .
O8W Cs4 O14W 109.0(5) . .
O4W Cs4 O14W 68.0(4) . .
Na2 Cs4 O14W 76.3(5) 2_655 .
O38 Cs4 O14W 106.7(4) . .
W8A Cs4 O14W 74.6(4) . .
O34 Cs4 O14W 79.0(4) . .
O3T Cs4 O14W 126.6(4) . .
Na2 Cs4 O14W 79.2(4) . .
O16W Cs4 O89 150.4(11) . .
O8W Cs4 O89 96.9(5) . .
O4W Cs4 O89 50.5(3) . .
Na2 Cs4 O89 122.0(4) 2_655 .
O38 Cs4 O89 45.6(2) . .
W8A Cs4 O89 14.2(2) . .
O34 Cs4 O89 78.4(2) . .
O3T Cs4 O89 92.6(2) . .
Na2 Cs4 O89 126.0(3) . .
O14W Cs4 O89 80.6(4) . .
O16W Cs4 O49 112.5(9) . .
O8W Cs4 O49 134.9(5) . .
O4W Cs4 O49 76.9(3) . .
Na2 Cs4 O49 129.4(4) 2_655 .
O38 Cs4 O49 51.4(2) . .
W8A Cs4 O49 29.3(2) . .
O34 Cs4 O49 44.9(2) . .
O3T Cs4 O49 84.3(2) . .
Na2 Cs4 O49 85.3(3) . .
O14W Cs4 O49 55.3(4) . .
O89 Cs4 O49 42.8(2) . .
Cs7 Cs5 Cs6 136.3(8) . .
Cs7 Cs5 O2W 133.1(6) . .
Cs6 Cs5 O2W 44.1(5) . .
Cs7 Cs5 O5T 80.1(6) . .
Cs6 Cs5 O5T 94.5(5) . .
O2W Cs5 O5T 137.6(3) . .
Cs7 Cs5 O3T 85.2(6) . 4_645
Cs6 Cs5 O3T 133.2(5) . 4_645
O2W Cs5 O3T 94.3(3) . 4_645
O5T Cs5 O3T 117.4(3) . 4_645
Cs7 Cs5 O7T 75.7(6) . 7_655
Cs6 Cs5 O7T 78.5(5) . 7_655
O2W Cs5 O7T 57.8(3) . 7_655
O5T Cs5 O7T 135.1(3) . 7_655
O3T Cs5 O7T 97.7(3) 4_645 7_655
Cs7 Cs5 C6 134.6(6) . 3_445
Cs6 Cs5 C6 87.4(5) . 3_445
O2W Cs5 C6 84.3(3) . 3_445
O5T Cs5 C6 85.4(3) . 3_445
O3T Cs5 C6 64.0(3) 4_645 3_445
O7T Cs5 C6 137.5(3) 7_655 3_445
Cs7 Cs5 O10W 79.2(6) . 7_655
Cs6 Cs5 O10W 60.7(5) . 7_655
O2W Cs5 O10W 94.9(4) . 7_655
O5T Cs5 O10W 61.9(4) . 7_655
O3T Cs5 O10W 164.3(4) 4_645 7_655
O7T Cs5 O10W 76.6(4) 7_655 7_655
C6 Cs5 O10W 129.7(4) 3_445 7_655
Cs7 Cs5 C5 126.7(6) . 3_445
Cs6 Cs5 C5 86.0(5) . 3_445
O2W Cs5 C5 99.2(4) . 3_445
O5T Cs5 C5 62.6(3) . 3_445
O3T Cs5 C5 80.5(3) 4_645 3_445
O7T Cs5 C5 156.9(3) 7_655 3_445
C6 Cs5 C5 23.1(3) 3_445 3_445
O10W Cs5 C5 110.5(4) 7_655 3_445
Cs7 Cs5 O1W 120.2(6) . 7_655
Cs6 Cs5 O1W 36.7(5) . 7_655
O2W Cs5 O1W 80.4(3) . 7_655
O5T Cs5 O1W 57.8(2) . 7_655
O3T Cs5 O1W 149.6(3) 4_645 7_655
O7T Cs5 O1W 104.3(3) 7_655 7_655
C6 Cs5 O1W 85.7(3) 3_445 7_655
O10W Cs5 O1W 45.1(3) 7_655 7_655
C5 Cs5 O1W 71.0(3) 3_445 7_655
Cs7 Cs5 C4 134.8(6) . 3_445
Cs6 Cs5 C4 67.8(5) . 3_445
O2W Cs5 C4 91.6(4) . 3_445
O5T Cs5 C4 57.4(3) . 3_445
O3T Cs5 C4 100.2(4) 4_645 3_445
O7T Cs5 C4 145.6(4) 7_655 3_445
C6 Cs5 C4 37.7(4) 3_445 3_445
O10W Cs5 C4 92.2(4) 7_655 3_445
C5 Cs5 C4 20.6(4) 3_445 3_445
O1W Cs5 C4 50.5(3) 7_655 3_445
Cs7 Cs5 C1 153.6(6) . 3_445
Cs6 Cs5 C1 70.1(5) . 3_445
O2W Cs5 C1 63.1(3) . 3_445
O5T Cs5 C1 99.3(3) . 3_445
O3T Cs5 C1 71.6(3) 4_645 3_445
O7T Cs5 C1 118.8(3) 7_655 3_445
C6 Cs5 C1 21.5(3) 3_445 3_445
O10W Cs5 C1 124.1(4) 7_655 3_445
C5 Cs5 C1 38.7(3) 3_445 3_445
O1W Cs5 C1 79.5(3) 7_655 3_445
C4 Cs5 C1 43.1(3) 3_445 3_445
Cs5 Cs6 Cs7 21.6(4) . .
Cs5 Cs6 O2W 117.5(6) . .
Cs7 Cs6 O2W 122.7(5) . .
Cs5 Cs6 O1W 131.8(6) . 7_655
Cs7 Cs6 O1W 124.7(4) . 7_655
O2W Cs6 O1W 110.2(4) . 7_655
Cs5 Cs6 O10W 103.7(6) . 7_655
Cs7 Cs6 O10W 84.3(5) . 7_655
O2W Cs6 O10W 120.8(5) . 7_655
O1W Cs6 O10W 53.6(4) 7_655 7_655
Cs5 Cs6 O7T 84.2(5) . 7_655
Cs7 Cs6 O7T 72.3(4) . 7_655
O2W Cs6 O7T 62.8(4) . 7_655
O1W Cs6 O7T 125.7(3) 7_655 7_655
O10W Cs6 O7T 82.7(4) 7_655 7_655
Cs5 Cs6 O5T 68.3(5) . .
Cs7 Cs6 O5T 66.3(3) . .
O2W Cs6 O5T 169.0(4) . .
O1W Cs6 O5T 63.5(3) 7_655 .
O10W Cs6 O5T 63.9(4) 7_655 .
O7T Cs6 O5T 128.2(3) 7_655 .
Cs5 Cs6 C6 77.0(5) . 3_445
Cs7 Cs6 C6 97.9(4) . 3_445
O2W Cs6 C6 91.3(4) . 3_445
O1W Cs6 C6 95.9(3) 7_655 3_445
O10W Cs6 C6 140.5(5) 7_655 3_445
O7T Cs6 C6 135.8(3) 7_655 3_445
O5T Cs6 C6 80.8(3) . 3_445
Cs5 Cs6 C5 78.5(5) . 3_445
Cs7 Cs6 C5 95.7(4) . 3_445
O2W Cs6 C5 110.9(5) . 3_445
O1W Cs6 C5 78.6(3) 7_655 3_445
O10W Cs6 C5 117.9(5) 7_655 3_445
O7T Cs6 C5 155.6(4) 7_655 3_445
O5T Cs6 C5 60.0(3) . 3_445
C6 Cs6 C5 22.6(3) 3_445 3_445
Cs5 Cs6 O67 129.9(5) . 7_655
Cs7 Cs6 O67 111.3(4) . 7_655
O2W Cs6 O67 62.3(4) . 7_655
O1W Cs6 O67 78.5(3) 7_655 7_655
O10W Cs6 O67 58.7(4) 7_655 7_655
O7T Cs6 O67 49.5(2) 7_655 7_655
O5T Cs6 O67 122.3(3) . 7_655
C6 Cs6 O67 148.0(3) 3_445 7_655
C5 Cs6 O67 151.5(3) 3_445 7_655
Cs5 Cs6 C4 97.9(6) . 3_445
Cs7 Cs6 C4 111.9(5) . 3_445
O2W Cs6 C4 110.2(5) . 3_445
O1W Cs6 C4 57.6(4) 7_655 3_445
O10W Cs6 C4 103.5(5) 7_655 3_445
O7T Cs6 C4 172.6(4) 7_655 3_445
O5T Cs6 C4 58.9(4) . 3_445
C6 Cs6 C4 39.1(4) 3_445 3_445
C5 Cs6 C4 21.9(4) 3_445 3_445
O67 Cs6 C4 130.6(4) 7_655 3_445
Cs5 Cs6 C3 117.1(6) . 3_445
Cs7 Cs6 C3 133.4(5) . 3_445
O2W Cs6 C3 90.8(5) . 3_445
O1W Cs6 C3 53.7(4) 7_655 3_445
O10W Cs6 C3 106.8(5) 7_655 3_445
O7T Cs6 C3 152.5(4) 7_655 3_445
O5T Cs6 C3 78.2(4) . 3_445
C6 Cs6 C3 45.5(4) 3_445 3_445
C5 Cs6 C3 38.7(4) 3_445 3_445
O67 Cs6 C3 112.9(4) 7_655 3_445
C4 Cs6 C3 21.9(4) 3_445 3_445
Cs5 Cs7 Cs6 22.2(4) . .
Cs5 Cs7 O5T 82.0(6) . .
Cs6 Cs7 O5T 81.1(4) . .
Cs5 Cs7 O3T 77.3(6) . 4_645
Cs6 Cs7 O3T 97.4(4) . 4_645
O5T Cs7 O3T 115.8(3) . 4_645
Cs5 Cs7 O7T 87.4(6) . 7_655
Cs6 Cs7 O7T 75.3(4) . 7_655
O5T Cs7 O7T 140.5(4) . 7_655
O3T Cs7 O7T 98.4(3) 4_645 7_655
Cs5 Cs7 O8W 127.4(7) . 3_545
Cs6 Cs7 O8W 120.7(5) . 3_545
O5T Cs7 O8W 148.2(4) . 3_545
O3T Cs7 O8W 85.9(4) 4_645 3_545
O7T Cs7 O8W 46.0(4) 7_655 3_545
Cs5 Cs7 O7W 142.4(7) . .
Cs6 Cs7 O7W 120.9(5) . .
O5T Cs7 O7W 104.4(4) . .
O3T Cs7 O7W 128.1(4) 4_645 .
O7T Cs7 O7W 63.9(3) 7_655 .
O8W Cs7 O7W 45.7(4) 3_545 .
Cs5 Cs7 O2W 35.4(5) . .
Cs6 Cs7 O2W 31.5(3) . .
O5T Cs7 O2W 112.4(3) . .
O3T Cs7 O2W 80.5(3) 4_645 .
O7T Cs7 O2W 52.4(3) 7_655 .
O8W Cs7 O2W 93.1(4) 3_545 .
O7W Cs7 O2W 113.8(4) . .
Cs5 Cs7 O10W 85.2(6) . 7_655
Cs6 Cs7 O10W 65.0(4) . 7_655
O5T Cs7 O10W 62.7(4) . 7_655
O3T Cs7 O10W 162.4(4) 4_645 7_655
O7T Cs7 O10W 78.6(4) 7_655 7_655
O8W Cs7 O10W 103.5(5) 3_545 7_655
O7W Cs7 O10W 66.5(4) . 7_655
O2W Cs7 O10W 84.1(4) . 7_655
Cs5 Cs7 O3W 131.3(7) . .
Cs6 Cs7 O3W 115.1(4) . .
O5T Cs7 O3W 60.1(3) . .
O3T Cs7 O3W 144.7(4) 4_645 .
O7T Cs7 O3W 102.6(3) 7_655 .
O8W Cs7 O3W 88.6(4) 3_545 .
O7W Cs7 O3W 44.7(3) . .
O2W Cs7 O3W 134.7(4) . .
O10W Cs7 O3W 51.7(4) 7_655 .
Cs5 Cs7 Na2 104.0(6) . 4_645
Cs6 Cs7 Na2 107.9(4) . 4_645
O5T Cs7 Na2 169.2(4) . 4_645
O3T Cs7 Na2 58.0(3) 4_645 4_645
O7T Cs7 Na2 49.7(3) 7_655 4_645
O8W Cs7 Na2 30.9(4) 3_545 4_645
O7W Cs7 Na2 76.5(4) . 4_645
O2W Cs7 Na2 76.4(3) . 4_645
O10W Cs7 Na2 126.1(4) 7_655 4_645
O3W Cs7 Na2 118.8(4) . 4_645
Cs5 Cs7 W7 86.6(6) . 7_655
Cs6 Cs7 W7 69.4(3) . 7_655
O5T Cs7 W7 123.0(3) . 7_655
O3T Cs7 W7 115.5(3) 4_645 7_655
O7T Cs7 W7 17.88(19) 7_655 7_655
O8W Cs7 W7 56.6(3) 3_545 7_655
O7W Cs7 W7 58.5(3) . 7_655
O2W Cs7 W7 55.4(2) . 7_655
O10W Cs7 W7 60.8(3) 7_655 7_655
O3W Cs7 W7 89.7(3) . 7_655
Na2 Cs7 W7 66.9(3) 4_645 7_655
O11W Na1 O14W 86.4(8) 2_655 .
O11W Na1 O9W 108.4(8) 2_655 7_655
O14W Na1 O9W 162.2(9) . 7_655
O11W Na1 O4W 80.9(6) 2_655 .
O14W Na1 O4W 101.6(7) . .
O9W Na1 O4W 90.7(6) 7_655 .
O11W Na1 O15W 82.9(8) 2_655 .
O14W Na1 O15W 98.7(8) . .
O9W Na1 O15W 74.3(7) 7_655 .
O4W Na1 O15W 153.1(8) . .
O11W Na1 O9T 163.5(7) 2_655 .
O14W Na1 O9T 91.4(7) . .
O9W Na1 O9T 77.1(6) 7_655 .
O4W Na1 O9T 83.5(5) . .
O15W Na1 O9T 113.6(7) . .
O11W Na1 Cs4 77.6(5) 2_655 .
O14W Na1 Cs4 57.4(6) . .
O9W Na1 Cs4 134.1(6) 7_655 .
O4W Na1 Cs4 44.3(3) . .
O15W Na1 Cs4 149.6(7) . .
O9T Na1 Cs4 87.5(4) . .
O11W Na1 Cs1 144.3(6) 2_655 7_655
O14W Na1 Cs1 125.1(6) . 7_655
O9W Na1 Cs1 37.9(5) 7_655 7_655
O4W Na1 Cs1 105.4(4) . 7_655
O15W Na1 Cs1 76.5(6) . 7_655
O9T Na1 Cs1 46.6(3) . 7_655
Cs4 Na1 Cs1 131.4(3) . 7_655
O11W Na1 Cs2 78.1(5) 2_655 3_445
O14W Na1 Cs2 40.1(5) . 3_445
O9W Na1 Cs2 131.8(6) 7_655 3_445
O4W Na1 Cs2 136.8(5) . 3_445
O15W Na1 Cs2 58.9(6) . 3_445
O9T Na1 Cs2 110.2(4) . 3_445
Cs4 Na1 Cs2 94.2(2) . 3_445
Cs1 Na1 Cs2 113.7(2) 7_655 3_445
O8W Na2 O16W 87.5(10) 2_655 .
O8W Na2 O11W 105.0(9) 2_655 .
O16W Na2 O11W 107.6(11) . .
O8W Na2 O34 139.1(8) 2_655 .
O16W Na2 O34 94.8(6) . .
O11W Na2 O34 113.0(7) . .
O8W Na2 Cs4 48.3(5) 2_655 2_655
O16W Na2 Cs4 43.2(4) . 2_655
O11W Na2 Cs4 98.1(6) . 2_655
O34 Na2 Cs4 134.9(6) . 2_655
O8W Na2 Cs4 104.9(7) 2_655 .
O16W Na2 Cs4 36.4(4) . .
O11W Na2 Cs4 130.4(7) . .
O34 Na2 Cs4 60.6(4) . .
Cs4 Na2 Cs4 74.4(4) 2_655 .
O8W Na2 Cs3 106.7(7) 2_655 6_566
O16W Na2 Cs3 162.2(6) . 6_566
O11W Na2 Cs3 79.5(5) . 6_566
O34 Na2 Cs3 67.5(4) . 6_566
Cs4 Na2 Cs3 153.8(5) 2_655 6_566
Cs4 Na2 Cs3 126.9(5) . 6_566
O8W Na2 Cs7 49.2(5) 2_655 4_655
O16W Na2 Cs7 103.0(11) . 4_655
O11W Na2 Cs7 138.7(7) . 4_655
O34 Na2 Cs7 90.9(4) . 4_655
Cs4 Na2 Cs7 85.8(4) 2_655 4_655
Cs4 Na2 Cs7 90.4(4) . 4_655
Cs3 Na2 Cs7 79.6(3) 6_566 4_655
O8W Na2 Cs5 58.7(6) 2_655 4_655
O16W Na2 Cs5 111.9(11) . 4_655
O11W Na2 Cs5 135.7(7) . 4_655
O34 Na2 Cs5 83.1(4) . 4_655
Cs4 Na2 Cs5 97.3(4) 2_655 4_655
Cs4 Na2 Cs5 93.8(3) . 4_655
Cs3 Na2 Cs5 68.8(3) 6_566 4_655
Cs7 Na2 Cs5 11.47(12) 4_655 4_655
Cs1 O1W Cs6 143.5(4) . 7_655
Cs1 O1W Cs5 155.1(3) . 7_655
Cs6 O1W Cs5 11.54(15) 7_655 7_655
Cs6 O2W Cs5 18.4(2) . .
Cs6 O2W Cs3 140.6(5) . 7_655
Cs5 O2W Cs3 123.1(4) . 7_655
Cs6 O2W Cs7 25.8(3) . .
Cs5 O2W Cs7 11.58(17) . .
Cs3 O2W Cs7 114.8(4) 7_655 .
Cs1 O3W Cs7 145.9(6) . .
Na1 O4W Cs4 101.3(5) . .
Cs7 O7W Cs1 95.2(4) . .
Na2 O8W Cs4 86.2(7) 2_655 .
Na2 O8W Cs7 99.9(7) 2_655 3_455
Cs4 O8W Cs7 129.8(7) . 3_455
Na1 O9W Cs1 114.2(7) 7_655 .
W9A O10W Cs6 95.2(6) . 7_655
W9A O10W Cs1 100.7(6) . 7_655
Cs6 O10W Cs1 123.8(6) 7_655 7_655
W9A O10W Cs7 97.0(6) . 7_655
Cs6 O10W Cs7 30.8(2) 7_655 7_655
Cs1 O10W Cs7 93.6(5) 7_655 7_655
W9A O10W Cs5 98.8(6) . 7_655
Cs6 O10W Cs5 15.59(16) 7_655 7_655
Cs1 O10W Cs5 108.3(5) 7_655 7_655
Cs7 O10W Cs5 15.57(16) 7_655 7_655
Na1 O11W Na2 114.8(8) 2_655 .
Na1 O14W Cs2 113.6(8) . 3_445
Na1 O14W Cs4 89.0(7) . .
Cs2 O14W Cs4 145.7(7) 3_445 .
Cs4 O16W Cs4 142(2) 2_655 .
Cs4 O16W Na2 98.1(6) 2_655 2_655
Cs4 O16W Na2 81.5(5) . 2_655
Cs4 O16W Na2 81.5(5) 2_655 .
Cs4 O16W Na2 98.1(6) . .
Na2 O16W Na2 179(2) 2_655 .

loop_
_geom_bond_atom_site_label_1
_geom_bond_atom_site_label_2
_geom_bond_distance
_geom_bond_site_symmetry_2
W1 O1T 1.708(9) .
W1 O1S 1.868(8) .
W1 O16 1.897(8) .
W1 O12 1.933(8) .
W1 O17 1.955(8) .
W1 O4A 2.341(8) .
W1 Cs3 4.1569(11) .
W1 Cs3 4.3109(13) 5_765
W2 O2T 1.732(9) .
W2 O2S 1.798(8) .
W2 O12 1.909(8) .
W2 O23 1.925(8) .
W2 O28 2.000(8) .
W2 O4A 2.329(8) .
W2 Cs2 4.4442(11) .
W3 O3T 1.726(9) .
W3 O3S 1.814(8) .
W3 O34 1.934(8) .
W3 O23 1.943(8) .
W3 O38 1.997(8) .
W3 O2A 2.342(7) .
W3 Cs4 3.965(4) .
W3 Cs5 4.290(4) 4_655
W3 Cs3 4.4167(11) 6_566
W4 O4T 1.720(9) .
W4 O4S 1.786(8) .
W4 O34 1.921(8) .
W4 O45 1.923(8) .
W4 O49 2.018(8) .
W4 O2A 2.330(7) .
W4 Cs3 4.3576(11) 6_566
W4 Cs4 4.516(4) .
W5 O5T 1.714(8) .
W5 O5S 1.815(8) .
W5 O45 1.910(8) .
W5 O56 1.942(8) .
W5 O59 1.986(9) .
W5 O3A 2.345(8) .
W6 O6T 1.720(9) .
W6 O6S 1.855(8) .
W6 O56 1.900(8) .
W6 O16 1.923(8) .
W6 O67 1.929(8) .
W6 O3A 2.332(8) .
W6 Cs1 4.0195(17) .
W6 Cs3 4.3463(12) 5_765
W7 W7A 1.685(10) .
W7 O7T 1.723(10) .
W7 O17 1.893(8) .
W7 O79 1.903(9) .
W7 O78 1.906(9) .
W7 O67 1.911(8) .
W7 W9A 2.178(9) .
W7 O1A 2.347(8) .
W7 Cs6 4.129(6) 7_655
W7 Cs3 4.3436(11) .
W7 Cs7 4.406(8) 7_655
W7 Cs5 4.450(4) 7_655
W7A O78 0.785(11) .
W7A O17 1.962(13) .
W7A W8 2.062(10) .
W7A O28 2.214(13) .
W7A O1A 2.220(13) .
W8 O8T 1.728(9) .
W8 O28 1.856(8) .
W8 O38 1.861(8) .
W8 O89 1.940(9) .
W8 O78 1.964(9) .
W8 W8A 2.170(10) .
W8 O1A 2.341(8) .
W8 Cs4 4.167(4) .
W8A O89 0.915(12) .
W8A W9 1.662(10) .
W8A O49 1.823(13) .
W8A O38 2.211(13) .
W8A O1A 2.292(13) .
W8A Cs4 3.280(11) .
W9 O9T 1.728(9) .
W9 O49 1.850(8) .
W9 O59 1.886(9) .
W9 O89 1.934(9) .
W9 O79 1.983(9) .
W9 W9A 2.094(9) .
W9 O1A 2.347(8) .
W9A O79 1.111(12) .
W9A O59 1.853(13) .
W9A O67 1.974(12) .
W9A O10W 2.44(2) .
W9A O1A 2.529(12) .
W9A Cs6 4.130(11) 7_655
W9A Cs7 4.442(12) 7_655
W9A Cs1 4.455(9) 7_655
As1 O3A 1.673(8) .
As1 O4A 1.675(8) .
As1 O2A 1.676(8) .
As1 O1A 1.714(8) .
Sb1 O1S 2.014(8) .
Sb1 C1 2.149(13) .
Sb1 O3S 2.212(8) 2_755
Sb1 O2S 2.290(8) .
Sb1 Cs2 4.4218(16) .
Sb1 Cs3 4.4940(14) 5_765
Sb2 O6S 2.009(9) 2_755
Sb2 C7 2.153(11) .
Sb2 O5S 2.220(8) 2_755
Sb2 O4S 2.297(8) .
Sb2 Cs3 4.4409(13) 6_566
C1 C2 1.41(2) .
C1 C6 1.432(18) .
C1 Cs2 3.474(13) .
C1 Cs6 3.676(14) 3
C1 Cs5 3.890(13) 3
C7 C12 1.344(18) .
C7 C8 1.388(17) .
C2 C3 1.45(3) .
C2 Cs2 3.606(17) .
C2 Cs6 3.692(18) 3
C8 C9 1.422(19) .
C8 Cs1 3.623(13) 2_755
C3 C4 1.38(3) .
C3 Cs6 3.66(2) 3
C9 C10 1.35(2) .
C9 Cs1 3.614(14) 2_755
C4 C5 1.37(2) .
C4 Cs6 3.61(2) 3
C4 Cs5 3.866(19) 3
C10 C11 1.37(2) .
C5 C6 1.40(2) .
C5 Cs5 3.511(16) 3
C5 Cs6 3.574(17) 3
C11 C12 1.41(2) .
C6 Cs5 3.477(14) 3
C6 Cs6 3.565(15) 3
C6 Cs2 3.673(13) .
O1S Cs3 3.500(8) 5_765
O1T Cs3 3.008(9) .
O2S Cs2 3.293(8) .
O3S Sb1 2.212(8) 2_755
O3S Cs3 3.109(8) 6_566
O3T Cs5 3.032(10) 4_655
O3T Cs7 3.097(12) 4_655
O3T Cs4 3.571(10) .
O3T Cs6 3.757(12) 4_655
O4S Cs3 3.041(8) 6_566
O5T Cs7 3.001(12) .
O5T Cs5 3.016(9) .
O5T Cs6 3.237(10) .
O5S Sb2 2.220(8) 2_755
O6T Cs1 3.356(9) .
O6T Cs6 3.672(11) 7_655
O6S Sb2 2.009(9) 2_755
O6S Cs3 3.455(8) 5_765
O7T Cs7 3.126(12) 7_655
O7T Cs6 3.174(11) 7_655
O7T Cs5 3.223(10) 7_655
O7T Cs3 3.471(10) .
O9T Na1 2.587(14) .
O9T Cs1 3.436(9) 7_655
O16 Cs3 3.475(8) 5_765
O17 Cs3 3.586(8) .
O34 Na2 2.848(19) .
O34 Cs4 3.303(9) .
O38 Cs4 3.133(9) .
O49 Cs4 3.722(9) .
O56 Cs1 3.162(8) .
O67 Cs6 3.586(10) 7_655
O89 Cs4 3.612(10) .
Cs1 O3W 1.569(12) .
Cs1 O1W 2.813(10) .
Cs1 O9W 3.134(18) .
Cs1 O10W 3.305(18) 7_655
Cs1 O7W 3.335(14) .
Cs1 O6W 3.396(13) .
Cs1 O9T 3.436(9) 7_655
Cs1 C9 3.613(14) 2_755
Cs1 C8 3.623(13) 2_755
Cs2 O5W 3.163(12) 2_755
Cs2 O5W 3.163(13) .
Cs2 O2S 3.293(8) 2_755
Cs2 O14W 3.43(2) 4_655
Cs2 O14W 3.43(2) 3
Cs2 C1 3.474(13) 2_755
Cs2 C2 3.606(17) 2_755
Cs2 C6 3.673(13) 2_755
Cs3 O2W 2.794(11) 7_655
Cs3 O4S 3.041(8) 6_565
Cs3 O3S 3.109(8) 6_565
Cs3 O13W 3.41(2) .
Cs3 O6S 3.455(8) 5_765
Cs3 O16 3.475(8) 5_765
Cs3 O1S 3.500(8) 5_765
Cs3 Na2 3.926(17) 6_565
Cs4 O16W 2.143(15) .
Cs4 O8W 2.317(17) .
Cs4 O4W 3.038(13) .
Cs4 Na2 3.097(17) 2_655
Cs4 Na2 3.575(17) .
Cs4 O14W 3.60(2) .
Cs5 Cs7 0.937(8) .
Cs5 Cs6 0.962(7) .
Cs5 O2W 2.702(12) .
Cs5 O3T 3.032(10) 4_645
Cs5 O7T 3.223(10) 7_655
Cs5 C6 3.477(14) 3_445
Cs5 O10W 3.479(19) 7_655
Cs5 C5 3.511(16) 3_445
Cs5 O1W 3.587(10) 7_655
Cs5 C4 3.866(19) 3_445
Cs5 C1 3.890(13) 3_445
Cs6 Cs7 1.763(10) .
Cs6 O2W 2.119(13) .
Cs6 O1W 2.873(11) 7_655
Cs6 O10W 3.12(2) 7_655
Cs6 O7T 3.174(11) 7_655
Cs6 C6 3.565(15) 3_445
Cs6 C5 3.574(17) 3_445
Cs6 O67 3.587(10) 7_655
Cs6 C4 3.61(2) 3_445
Cs6 C3 3.66(2) 3_445
Cs7 O3T 3.097(12) 4_645
Cs7 O7T 3.126(12) 7_655
Cs7 O8W 3.269(18) 3_545
Cs7 O7W 3.315(16) .
Cs7 O2W 3.412(13) .
Cs7 O10W 3.43(2) 7_655
Cs7 O3W 3.530(14) .
Cs7 Na2 4.253(18) 4_645
Cs7 W7 4.406(8) 7_655
Na1 O11W 2.36(2) 2_655
Na1 O14W 2.36(2) .
Na1 O9W 2.39(2) 7_655
Na1 O4W 2.461(17) .
Na1 O15W 2.55(2) .
Na1 Cs1 4.653(11) 7_655
Na1 Cs2 4.880(11) 3_445
Na2 O8W 2.21(2) 2_655
Na2 O16W 2.576(17) .
Na2 O11W 2.74(3) .
Na2 Cs4 3.097(17) 2_655
Na2 Cs3 3.926(17) 6_566
Na2 Cs7 4.253(18) 4_655
Na2 Cs5 4.572(16) 4_655
O1W Cs6 2.873(11) 7_655
O1W Cs5 3.587(10) 7_655
O2W Cs3 2.794(11) 7_655
O8W Na2 2.21(2) 2_655
O8W Cs7 3.269(18) 3_455
O9W Na1 2.39(2) 7_655
O10W Cs6 3.12(2) 7_655
O10W Cs1 3.305(18) 7_655
O10W Cs7 3.43(2) 7_655
O10W Cs5 3.479(19) 7_655
O11W Na1 2.36(2) 2_655
O14W Cs2 3.43(2) 3_445
O16W Cs4 2.143(15) 2_655
O16W Na2 2.576(17) 2_655
